data_4310425
loop_
_publ_author_name
'V. R. Pedireddi'
'Sunil Varughese'

_publ_section_title
;
 Solvent-Dependent Coordination Polymers: Cobalt Complexes of
 3,5-Dinitrobenzoic Acid and 3,5-Dinitro-4-methylbenzoic Acid with
 4,4'-Bipyrdine
;
_journal_name_full 'Inorganic Chemistry'
_journal_page_first 450
_journal_page_last 457
_journal_paper_doi 10.1021/ic0349499
_journal_volume 43
_journal_year 2004
_chemical_formula_analytical 2(C7H3N2O6):(C10H8N2):Co:2(CH3O)
_chemical_formula_sum 'C26 H20 Co N6 O14'
_chemical_formula_weight 699.41
_chemical_name_common
;
Cobalt complex of dinitrobenzoic acid and 4,4'-bipyridine
;
_space_group_IT_number 96
_symmetry_cell_setting tetragonal
_symmetry_space_group_name_Hall 'P 4nw 2abw'
_symmetry_space_group_name_H-M 'P 43 21 2'
_atom_sites_solution_hydrogens geom
_atom_sites_solution_primary direct
_atom_sites_solution_secondary difmap
_audit_creation_method SHELXL
_cell_angle_alpha 90.00
_cell_angle_beta 90.00
_cell_angle_gamma 90.00
_cell_formula_units_Z 4
_cell_length_a 8.095(1)
_cell_length_b 8.095(1)
_cell_length_c 46.283(6)
_cell_measurement_temperature 293(2)
_cell_volume 3032.9(7)
_computing_cell_refinement SMART
_computing_data_collection SMART
_computing_data_reduction SAINTPLUS
_computing_structure_refinement SHELXTL-PLUS
_computing_structure_solution SHELXTL-PLUS
_diffrn_ambient_temperature 293(2)
_diffrn_measurement_device 'Bruker APEX CCD Area Detector'
_diffrn_radiation_monochromator graphite
_diffrn_radiation_source 'fine-focus sealed tube'
_diffrn_radiation_type MoK\a
_diffrn_radiation_wavelength 0.71073
_diffrn_reflns_av_R_equivalents 0.0960
_diffrn_reflns_av_sigmaI/netI 0.0484
_diffrn_reflns_limit_h_max 7
_diffrn_reflns_limit_h_min -8
_diffrn_reflns_limit_k_max 6
_diffrn_reflns_limit_k_min -8
_diffrn_reflns_limit_l_max 51
_diffrn_reflns_limit_l_min -51
_diffrn_reflns_number 12826
_diffrn_reflns_theta_max 23.25
_diffrn_reflns_theta_min 1.76
_exptl_absorpt_coefficient_mu 0.645
_exptl_crystal_colour pale-pink
_exptl_crystal_density_diffrn 1.532
_exptl_crystal_description needles
_exptl_crystal_F_000 1428
_exptl_crystal_size_max 0.25
_exptl_crystal_size_mid 0.35
_exptl_crystal_size_min 0.35
_refine_diff_density_max 0.270
_refine_diff_density_min -0.536
_refine_diff_density_rms 0.072
_refine_ls_abs_structure_details 'Flack H D (1983), Acta Cryst. A39, 876-881'
_refine_ls_abs_structure_Flack 0.03(4)
_refine_ls_extinction_method none
_refine_ls_goodness_of_fit_all 1.229
_refine_ls_goodness_of_fit_obs 1.221
_refine_ls_matrix_type full
_refine_ls_number_parameters 250
_refine_ls_number_reflns 2169
_refine_ls_number_restraints 0
_refine_ls_restrained_S_all 1.229
_refine_ls_restrained_S_obs 1.221
_refine_ls_R_factor_all 0.059
_refine_ls_R_factor_obs 0.050
_refine_ls_shift/esd_max 0.003
_refine_ls_shift/esd_mean 0.000
_refine_ls_structure_factor_coef Fsqd
_refine_ls_weighting_details 'w=1/[\s^2^(Fo^2^)+(0.0528P)^2^+1.9084P] where P=(Fo^2^+2Fc^2^)/3'
_refine_ls_weighting_scheme calc
_refine_ls_wR_factor_all 0.121
_refine_ls_wR_factor_obs 0.114
_reflns_number_observed 1957
_reflns_number_total 2169
_reflns_observed_criterion >3sigma(I)
_cod_data_source_file ic0349499si20030808_105644_1.cif
_cod_data_source_block 1a
_cod_depositor_comments
;
The following automatic conversions were performed:
'_symmetry_cell_setting' value 'Tetragonal' changed to 'tetragonal'
according to '/home/saulius/struct/CIF-dictionaries/cif_core.dic'
dictionary named 'cif_core.dic' version 2.4.1 from 2010-06-29.

Automatic conversion script
Id: cif_fix_enum 1527 2010-12-29 10:47:43Z saulius 

The following automatic conversions were performed:

'_refine_ls_weighting_scheme' value 'calc
w=1/[\s^2^(Fo^2^)+(0.0528P)^2^+1.9084P] where P=(Fo^2^+2Fc^2^)/3' was
changed to 'calc'. New tag '_refine_ls_weighting_details' was
created. The value of the new tag was set to
'w=1/[\s^2^(Fo^2^)+(0.0528P)^2^+1.9084P] where P=(Fo^2^+2Fc^2^)/3'.

Automatic conversion script
Id: cif_fix_values 3143 2015-03-26 13:38:13Z robertas 
;
_cod_original_cell_volume 3033.0(7)
_cod_original_formula_sum 'C26 H20 Co1 N6 O14'
_cod_database_code 4310425

loop_
_symmetry_equiv_pos_as_xyz
'x, y, z'
'-x, -y, z+1/2'
'-y+1/2, x+1/2, z+3/4'
'y+1/2, -x+1/2, z+1/4'
'-x+1/2, y+1/2, -z+3/4'
'x+1/2, -y+1/2, -z+1/4'
'y, x, -z'
'-y, -x, -z+1/2'

loop_
_atom_site_aniso_label
_atom_site_aniso_U_11
_atom_site_aniso_U_22
_atom_site_aniso_U_33
_atom_site_aniso_U_23
_atom_site_aniso_U_13
_atom_site_aniso_U_12
Co1 0.0281(3) 0.0281(3) 0.0352(5) 0.0020(3) -0.0020(3) -0.0080(4)
O1 0.044(2) 0.035(2) 0.051(2) 0.013(2) -0.001(2) -0.004(2)
O26 0.046(2) 0.033(2) 0.034(2) 0.001(2) 0.004(2) -0.009(2)
N12 0.029(2) 0.029(2) 0.047(3) 0.009(2) -0.009(2) -0.008(2)
C17 0.046(4) 0.043(4) 0.044(3) 0.015(3) -0.006(3) -0.018(3)
C27 0.032(3) 0.036(3) 0.045(3) 0.001(3) 0.000(3) -0.004(2)
C14 0.030(2) 0.030(2) 0.043(4) 0.006(3) -0.006(3) -0.002(3)
C15 0.030(2) 0.030(2) 0.047(4) 0.001(3) -0.001(3) -0.007(3)
C21 0.033(3) 0.041(3) 0.034(3) -0.003(2) -0.006(2) -0.006(2)
O25 0.077(3) 0.047(3) 0.052(2) -0.005(2) -0.013(2) 0.019(2)
N22 0.073(4) 0.068(4) 0.064(4) -0.024(4) 0.012(3) -0.001(3)
C16 0.034(3) 0.044(3) 0.042(3) 0.008(3) -0.005(2) -0.008(3)
O24 0.087(4) 0.085(4) 0.080(3) 0.024(3) -0.023(3) 0.009(3)
O22 0.100(4) 0.067(4) 0.086(3) -0.016(3) 0.010(3) 0.024(3)
C26 0.045(4) 0.042(4) 0.045(3) 0.003(3) 0.006(3) -0.001(3)
C22 0.042(3) 0.035(4) 0.048(3) -0.003(3) -0.002(3) -0.007(3)
O23 0.135(5) 0.137(5) 0.040(3) 0.021(3) -0.001(3) -0.001(5)
C23 0.038(3) 0.062(4) 0.034(3) 0.003(3) -0.006(2) -0.008(3)
O21 0.156(6) 0.079(4) 0.073(3) -0.034(3) 0.032(4) -0.002(4)
C24 0.058(4) 0.071(5) 0.038(3) -0.011(3) 0.009(3) -0.012(4)
C25 0.049(4) 0.048(4) 0.048(3) -0.015(3) 0.011(3) -0.005(3)
N21 0.059(4) 0.076(5) 0.058(4) 0.012(3) -0.009(3) -0.012(3)
N11 0.030(2) 0.030(2) 0.038(3) 0.002(2) -0.002(2) -0.012(2)
C12 0.034(3) 0.036(3) 0.046(3) -0.005(3) 0.001(2) -0.010(2)
C13 0.030(3) 0.037(3) 0.042(3) 0.004(3) 0.002(2) -0.010(3)

loop_
_atom_site_label
_atom_site_type_symbol
_atom_site_fract_x
_atom_site_fract_y
_atom_site_fract_z
_atom_site_U_iso_or_equiv
_atom_site_thermal_displace_type
_atom_site_occupancy
_atom_site_calc_flag
_atom_site_refinement_flags
_atom_site_disorder_group
Co1 Co 0.17334(8) -0.82666(8) 0.5000 0.0305(3) Uani 1 d S .
O1 O 0.3450(5) -0.9864(4) 0.52132(7) 0.0433(9) Uani 1 d . .
O26 O 0.1007(5) -0.7437(5) 0.54036(7) 0.0377(9) Uani 1 d . .
N12 N 0.3644(4) -0.6356(4) 0.5000 0.0352(14) Uani 1 d S .
C17 C 0.4610(7) -0.6122(7) 0.52297(13) 0.044(2) Uani 1 d . .
C27 C 0.0516(7) -0.6002(7) 0.54585(11) 0.0377(12) Uani 1 d . .
C14 C 0.7377(6) -0.2623(6) 0.5000 0.034(2) Uani 1 d S .
C15 C 0.6079(6) -0.3921(6) 0.5000 0.035(2) Uani 1 d S .
C21 C 0.0567(6) -0.5478(7) 0.57730(10) 0.0361(13) Uani 1 d . .
O25 O -0.0013(6) -0.4970(5) 0.52817(8) 0.0587(12) Uani 1 d . .
N22 N -0.0349(8) -0.1736(8) 0.62189(12) 0.068(2) Uani 1 d . .
C16 C 0.5827(7) -0.4927(7) 0.52389(12) 0.0400(14) Uani 1 d . .
O24 O 0.2086(7) -0.8629(8) 0.64192(11) 0.084(2) Uani 1 d . .
O22 O -0.0553(7) -0.0740(7) 0.60245(12) 0.085(2) Uani 1 d . .
C26 C 0.0125(7) -0.3889(8) 0.58510(13) 0.0439(14) Uani 1 d . .
C22 C 0.1083(7) -0.6576(8) 0.59864(12) 0.0418(13) Uani 1 d . .
O23 O 0.1602(8) -0.6801(9) 0.67472(9) 0.104(2) Uani 1 d . .
C23 C 0.1066(7) -0.6094(8) 0.62688(11) 0.0447(15) Uani 1 d . .
O21 O -0.0535(9) -0.1417(7) 0.64724(11) 0.103(2) Uani 1 d . .
C24 C 0.0601(8) -0.4534(9) 0.63548(13) 0.056(2) Uani 1 d . .
C25 C 0.0153(7) -0.3441(8) 0.61382(11) 0.0482(14) Uani 1 d . .
N21 N 0.1614(8) -0.7255(8) 0.64964(12) 0.064(2) Uani 1 d . .
N11 N 0.9837(5) -0.0163(5) 0.5000 0.0329(13) Uani 1 d S .
C12 C 0.8814(6) -0.0353(7) 0.52216(12) 0.0384(13) Uani 1 d . .
C13 C 0.7596(6) -0.1561(7) 0.52366(11) 0.0363(12) Uani 1 d . .
C1 C 0.2988(10) -1.1248(9) 0.5384(2) 0.059(2) Uiso 1 d . .
H9 H 0.6738(74) -0.1756(70) 0.5406(11) 0.048(14) Uiso 1 d . .
H8 H 0.6536(77) -0.4787(73) 0.5429(12) 0.057(17) Uiso 1 d . .
H7 H 0.2717(51) -1.1842(55) 0.5262(9) 0.017(11) Uiso 1 d . .
H6 H 0.0693(59) -0.4245(59) 0.6548(10) 0.023(11) Uiso 1 d . .
H5 H 0.4383(75) -0.6610(76) 0.5363(11) 0.044(18) Uiso 1 d . .
H4 H -0.0167(57) -0.3164(63) 0.5739(9) 0.020(13) Uiso 1 d . .
H3 H 0.1306(53) -0.7593(61) 0.5934(9) 0.018(12) Uiso 1 d . .
H2 H 0.2267(95) -1.0882(93) 0.5541(14) 0.087(22) Uiso 1 d . .
H1 H 0.9026(64) 0.0350(70) 0.5368(11) 0.040(16) Uiso 1 d . .
H10 H 0.4082(124) -1.1831(123) 0.5529(17) 0.138(34) Uiso 1 d . .

loop_
_atom_type_symbol
_atom_type_description
_atom_type_scat_dispersion_real
_atom_type_scat_dispersion_imag
_atom_type_scat_source
C C 0.0033 0.0016 'International Tables Vol C Tables 4.2.6.8 and 6.1.1.4'
H H 0.0000 0.0000 'International Tables Vol C Tables 4.2.6.8 and 6.1.1.4'
N N 0.0061 0.0033 'International Tables Vol C Tables 4.2.6.8 and 6.1.1.4'
O O 0.0106 0.0060 'International Tables Vol C Tables 4.2.6.8 and 6.1.1.4'
Co Co 0.3494 0.9721 'International Tables Vol C Tables 4.2.6.8 and 6.1.1.4'

loop_
_geom_angle_atom_site_label_1
_geom_angle_atom_site_label_2
_geom_angle_atom_site_label_3
_geom_angle
_geom_angle_site_symmetry_1
_geom_angle_site_symmetry_3
_geom_angle_publ_flag
O26 Co1 O26 176.7(2) 7_646 . ?
O26 Co1 O1 87.96(14) 7_646 7_646 ?
O26 Co1 O1 91.93(14) . 7_646 ?
O26 Co1 O1 91.94(14) 7_646 . ?
O26 Co1 O1 87.96(14) . . ?
O1 Co1 O1 176.3(2) 7_646 . ?
O26 Co1 N11 91.64(11) 7_646 1_445 ?
O26 Co1 N11 91.64(11) . 1_445 ?
O1 Co1 N11 91.83(10) 7_646 1_445 ?
O1 Co1 N11 91.83(10) . 1_445 ?
O26 Co1 N12 88.36(11) 7_646 . ?
O26 Co1 N12 88.36(11) . . ?
O1 Co1 N12 88.17(10) 7_646 . ?
O1 Co1 N12 88.17(10) . . ?
N11 Co1 N12 180.0(2) 1_445 . ?
C1 O1 Co1 124.2(4) . . ?
C27 O26 Co1 125.0(3) . . ?
C17 N12 C17 118.0(6) . 7_646 ?
C17 N12 Co1 121.0(3) . . ?
C17 N12 Co1 121.0(3) 7_646 . ?
N12 C17 C16 122.8(6) . . ?
N12 C17 H5 115.8(46) . . ?
C16 C17 H5 120.9(46) . . ?
O25 C27 O26 126.7(5) . . ?
O25 C27 C21 116.9(5) . . ?
O26 C27 C21 116.4(5) . . ?
C13 C14 C13 117.0(6) 7_646 . ?
C13 C14 C15 121.5(3) 7_646 . ?
C13 C14 C15 121.5(3) . . ?
C16 C15 C16 117.5(6) 7_646 . ?
C16 C15 C14 121.2(3) 7_646 . ?
C16 C15 C14 121.2(3) . . ?
C26 C21 C22 119.1(5) . . ?
C26 C21 C27 120.2(5) . . ?
C22 C21 C27 120.7(5) . . ?
O21 N22 O22 123.9(6) . . ?
O21 N22 C25 118.4(6) . . ?
O22 N22 C25 117.7(5) . . ?
C17 C16 C15 119.4(5) . . ?
C17 C16 H8 119.2(33) . . ?
C15 C16 H8 121.4(33) . . ?
C25 C26 C21 119.5(6) . . ?
C25 C26 H4 115.2(32) . . ?
C21 C26 H4 125.3(32) . . ?
C23 C22 C21 119.6(6) . . ?
C23 C22 H3 122.5(28) . . ?
C21 C22 H3 117.5(28) . . ?
C22 C23 C24 122.8(6) . . ?
C22 C23 N21 119.8(6) . . ?
C24 C23 N21 117.3(5) . . ?
C23 C24 C25 116.6(5) . . ?
C23 C24 H6 119.2(29) . . ?
C25 C24 H6 123.9(30) . . ?
C26 C25 C24 122.3(6) . . ?
C26 C25 N22 118.8(6) . . ?
C24 C25 N22 118.9(5) . . ?
O23 N21 O24 123.5(7) . . ?
O23 N21 C23 119.0(7) . . ?
O24 N21 C23 117.5(5) . . ?
C12 N11 C12 116.9(6) . 7_646 ?
C12 N11 Co1 121.6(3) . 1_665 ?
C12 N11 Co1 121.6(3) 7_646 1_665 ?
N11 C12 C13 124.2(5) . . ?
N11 C12 H1 112.8(33) . . ?
C13 C12 H1 122.9(33) . . ?
C12 C13 C14 118.8(5) . . ?
C12 C13 H9 127.3(31) . . ?
C14 C13 H9 113.8(31) . . ?
O1 C1 H7 99.2(31) . . ?
O1 C1 H2 109.4(45) . . ?
H7 C1 H2 124.2(56) . . ?
O1 C1 H10 115.1(47) . . ?
H7 C1 H10 111.8(55) . . ?
H2 C1 H10 98.1(52) . . ?

loop_
_geom_bond_atom_site_label_1
_geom_bond_atom_site_label_2
_geom_bond_distance
_geom_bond_site_symmetry_2
_geom_bond_publ_flag
Co1 O26 2.070(3) 7_646 ?
Co1 O26 2.070(3) . ?
Co1 O1 2.139(4) 7_646 ?
Co1 O1 2.139(4) . ?
Co1 N11 2.171(5) 1_445 ?
Co1 N12 2.187(5) . ?
O1 C1 1.421(8) . ?
O26 C27 1.253(7) . ?
N12 C17 1.334(6) . ?
N12 C17 1.334(6) 7_646 ?
C17 C16 1.382(8) . ?
C17 H5 0.76(6) . ?
C27 O25 1.246(6) . ?
C27 C21 1.517(7) . ?
C14 C13 1.403(6) 7_646 ?
C14 C13 1.403(6) . ?
C14 C15 1.486(9) . ?
C15 C16 1.388(6) 7_646 ?
C15 C16 1.389(6) . ?
C21 C26 1.383(8) . ?
C21 C22 1.393(8) . ?
N22 O21 1.211(6) . ?
N22 O22 1.219(7) . ?
N22 C25 1.487(8) . ?
C16 H8 1.06(6) . ?
O24 N21 1.229(7) . ?
C26 C25 1.378(7) . ?
C26 H4 0.82(5) . ?
C22 C23 1.364(8) . ?
C22 H3 0.88(5) . ?
O23 N21 1.218(7) . ?
C23 C24 1.376(9) . ?
C23 N21 1.480(8) . ?
C24 C25 1.385(9) . ?
C24 H6 0.93(5) . ?
N11 C12 1.328(6) . ?
N11 C12 1.328(6) 7_646 ?
N11 Co1 2.171(5) 1_665 ?
C12 C13 1.391(8) . ?
C12 H1 0.90(5) . ?
C13 H9 1.06(5) . ?
C1 H7 0.77(4) . ?
C1 H2 0.98(7) . ?
C1 H10 1.21(10) . ?
